data_2213644
loop_
_publ_author_name
'A. Thiruvalluvar'
'M. Subramanyam'
'R. T. Sabapathy Mohan'
'S. Kamatchi'
'K. Murugavel'

_publ_section_title
;
 3-Hydroxyimino-1-methyl-5-phenylcyclohexane-1-carbonitrile
;
_journal_coeditor_code AT2282
_journal_issue 6
_journal_name_full 'Acta Crystallographica Section E'
_journal_page_first o2780
_journal_page_last o2780
_journal_paper_doi 10.1107/S1600536807020892
_journal_volume 63
_journal_year 2007
_chemical_formula_iupac 'C14 H16 N2 O'
_chemical_formula_moiety 'C14 H16 N2 O'
_chemical_formula_structural 'C14 H16 N2 O'
_chemical_formula_sum 'C14 H16 N2 O'
_chemical_formula_weight 228.29
_chemical_melting_point 449
_chemical_name_common 'cyclohexanone Oxime'
_chemical_name_systematic
;
3-Hydroxyimino-1-methyl-5-phenylcyclohexane-1-carbonitrile
;
_space_group_IT_number 14
_symmetry_cell_setting monoclinic
_symmetry_space_group_name_Hall '-P 2yn'
_symmetry_space_group_name_H-M 'P 1 21/n 1'
_atom_sites_solution_hydrogens geom
_atom_sites_solution_primary direct
_atom_sites_solution_secondary difmap
_cell_angle_alpha 90
_cell_angle_beta 95.146(2)
_cell_angle_gamma 90
_cell_formula_units_Z 4
_cell_length_a 6.6394(2)
_cell_length_b 14.6658(5)
_cell_length_c 12.6653(3)
_cell_measurement_reflns_used 3701
_cell_measurement_temperature 160.0(10)
_cell_measurement_theta_max 30.0
_cell_measurement_theta_min 2.0
_cell_volume 1228.28(6)
_computing_cell_refinement 'DENZO-SMN (Otwinowski & Minor, 1997)'
_computing_data_collection 'COLLECT (Nonius, 2000)'
_computing_data_reduction 'DENZO-SMN and SCALEPACK (Otwinowski & Minor, 1997)'
_computing_molecular_graphics 'ORTEP-3 (Farrugia, 1997)'
_computing_publication_material 'PLATON (Spek, 2003)'
_computing_structure_refinement 'SHELXL97 (Sheldrick, 1997)'
_computing_structure_solution 'SIR97 (Altomare <i>et al.</i>,  1999)'
_diffrn_ambient_temperature 160.0(10)
_diffrn_detector_area_resol_mean 9
_diffrn_measured_fraction_theta_full 1.000
_diffrn_measured_fraction_theta_max 1.000
_diffrn_measurement_device_type 'Nonius KappaCCD area-detector'
_diffrn_measurement_method '\f and \w scans with \k offsets'
_diffrn_radiation_monochromator 'horizontally mounted graphite crystal'
_diffrn_radiation_source 'Nonius FR590 sealed tube generator'
_diffrn_radiation_type 'Mo K\a'
_diffrn_radiation_wavelength 0.71073
_diffrn_reflns_av_R_equivalents 0.0820
_diffrn_reflns_av_sigmaI/netI 0.0528
_diffrn_reflns_limit_h_max 9
_diffrn_reflns_limit_h_min -9
_diffrn_reflns_limit_k_max 20
_diffrn_reflns_limit_k_min -20
_diffrn_reflns_limit_l_max 17
_diffrn_reflns_limit_l_min -17
_diffrn_reflns_number 33562
_diffrn_reflns_theta_full 30.03
_diffrn_reflns_theta_max 30.03
_diffrn_reflns_theta_min 2.13
_diffrn_standards_decay_% 0
_diffrn_standards_number 0
_exptl_absorpt_coefficient_mu 0.079
_exptl_absorpt_correction_type none
_exptl_crystal_colour colourless
_exptl_crystal_density_diffrn 1.235
_exptl_crystal_density_method 'Not Measured'
_exptl_crystal_description block
_exptl_crystal_F_000 488
_exptl_crystal_size_max 0.25
_exptl_crystal_size_mid 0.25
_exptl_crystal_size_min 0.25
_refine_diff_density_max 0.253
_refine_diff_density_min -0.260
_refine_ls_extinction_method none
_refine_ls_goodness_of_fit_ref 1.055
_refine_ls_hydrogen_treatment mixed
_refine_ls_matrix_type full
_refine_ls_number_parameters 159
_refine_ls_number_reflns 3588
_refine_ls_number_restraints 0
_refine_ls_restrained_S_all 1.055
_refine_ls_R_factor_all 0.0898
_refine_ls_R_factor_gt 0.0591
_refine_ls_shift/su_max 0.000
_refine_ls_shift/su_mean 0.000
_refine_ls_structure_factor_coef Fsqd
_refine_ls_weighting_details 'calc w=1/[\s^2^(Fo^2^)+(0.0773P)^2^+0.3782P] where P=(Fo^2^+2Fc^2^)/3'
_refine_ls_weighting_scheme calc
_refine_ls_wR_factor_gt 0.1458
_refine_ls_wR_factor_ref 0.1654
_reflns_number_gt 2568
_reflns_number_total 3588
_reflns_threshold_expression I>2\s(I)
_cod_data_source_file at2282.cif
_cod_data_source_block I
_cod_original_sg_symbol_H-M 'P 21/n'
_cod_database_code 2213644
_cod_database_fobs_code 2213644

loop_
_symmetry_equiv_pos_site_id
_symmetry_equiv_pos_as_xyz
1 x,y,z
2 1/2-x,1/2+y,1/2-z
3 -x,-y,-z
4 1/2+x,1/2-y,1/2+z

loop_
_atom_site_aniso_label
_atom_site_aniso_U_11
_atom_site_aniso_U_22
_atom_site_aniso_U_33
_atom_site_aniso_U_12
_atom_site_aniso_U_13
_atom_site_aniso_U_23
O1 0.0305(6) 0.0167(5) 0.0388(6) 0.0023(4) 0.0084(5) 0.0075(4)
N1 0.0258(6) 0.0148(6) 0.0242(6) 0.0002(5) 0.0035(5) 0.0015(4)
N311 0.0411(9) 0.0545(10) 0.0267(8) -0.0099(7) -0.0040(7) 0.0064(7)
C1 0.0225(7) 0.0158(6) 0.0197(7) 0.0011(5) 0.0014(5) -0.0018(5)
C2 0.0225(7) 0.0195(7) 0.0287(8) -0.0002(6) 0.0068(6) 0.0003(6)
C3 0.0195(7) 0.0208(7) 0.0187(7) 0.0024(5) 0.0032(5) -0.0007(5)
C4 0.0204(7) 0.0181(7) 0.0192(6) 0.0049(5) 0.0019(5) 0.0006(5)
C5 0.0193(7) 0.0164(6) 0.0175(6) 0.0031(5) 0.0012(5) 0.0007(5)
C6 0.0247(7) 0.0175(7) 0.0211(7) 0.0033(5) 0.0057(5) 0.0005(5)
C31 0.0228(7) 0.0314(8) 0.0297(8) 0.0027(6) 0.0083(6) 0.0010(6)
C51 0.0244(7) 0.0151(6) 0.0182(6) 0.0032(5) 0.0037(5) -0.0009(5)
C52 0.0301(8) 0.0288(8) 0.0295(8) -0.0012(7) -0.0039(7) 0.0078(6)
C53 0.0451(10) 0.0335(9) 0.0324(9) 0.0018(8) -0.0065(8) 0.0132(7)
C54 0.0474(10) 0.0205(7) 0.0291(8) 0.0012(7) 0.0108(7) 0.0059(6)
C55 0.0318(9) 0.0300(9) 0.0439(10) 0.0012(7) 0.0141(7) 0.0088(7)
C56 0.0251(8) 0.0294(8) 0.0350(9) 0.0040(6) 0.0036(7) 0.0112(7)
C311 0.0266(8) 0.0274(8) 0.0226(7) -0.0014(6) 0.0051(6) 0.0036(6)

loop_
_atom_site_type_symbol
_atom_site_label
_atom_site_fract_x
_atom_site_fract_y
_atom_site_fract_z
_atom_site_U_iso_or_equiv
_atom_site_thermal_displace_type
_atom_site_occupancy
O O1 0.20084(18) 0.49328(7) -0.06439(9) 0.0284(3) Uani 1.000
N N1 0.13724(19) 0.41986(8) -0.00310(9) 0.0215(3) Uani 1.000
N N311 0.2380(2) 0.23128(12) -0.26976(11) 0.0412(5) Uani 1.000
C C1 0.2597(2) 0.35272(9) 0.00221(11) 0.0194(4) Uani 1.000
C C2 0.4533(2) 0.34800(10) -0.04978(12) 0.0233(4) Uani 1.000
C C3 0.4888(2) 0.25392(9) -0.09912(11) 0.0196(4) Uani 1.000
C C4 0.4514(2) 0.17716(9) -0.01999(11) 0.0192(4) Uani 1.000
C C5 0.2397(2) 0.18121(9) 0.01813(10) 0.0178(4) Uani 1.000
C C6 0.2112(2) 0.27419(9) 0.07144(11) 0.0209(4) Uani 1.000
C C31 0.7058(2) 0.25006(11) -0.13174(13) 0.0276(4) Uani 1.000
C C51 0.1935(2) 0.10561(9) 0.09409(11) 0.0191(4) Uani 1.000
C C52 0.3403(3) 0.06703(11) 0.16485(12) 0.0299(5) Uani 1.000
C C53 0.2892(3) 0.00186(12) 0.23784(14) 0.0376(5) Uani 1.000
C C54 0.0913(3) -0.02518(11) 0.24113(13) 0.0319(5) Uani 1.000
C C55 -0.0553(3) 0.01230(12) 0.17107(14) 0.0346(5) Uani 1.000
C C56 -0.0048(2) 0.07656(11) 0.09776(13) 0.0298(5) Uani 1.000
C C311 0.3463(2) 0.24197(11) -0.19548(12) 0.0254(4) Uani 1.000
H H1 0.097(4) 0.5381(16) -0.0536(16) 0.054(6) Uiso 1.000
H H2A 0.56521 0.36168 0.00241 0.0279 Uiso 1.000
H H2B 0.45126 0.39411 -0.10477 0.0279 Uiso 1.000
H H4A 0.46953 0.11866 -0.05358 0.0230 Uiso 1.000
H H4B 0.55085 0.18172 0.04073 0.0230 Uiso 1.000
H H5 0.14139 0.17711 -0.04420 0.0213 Uiso 1.000
H H6A 0.07228 0.27958 0.08869 0.0250 Uiso 1.000
H H6B 0.29793 0.27701 0.13721 0.0250 Uiso 1.000
H H31A 0.72880 0.19193 -0.16337 0.0414 Uiso 1.000
H H31B 0.79959 0.25823 -0.07026 0.0414 Uiso 1.000
H H31C 0.72469 0.29761 -0.18200 0.0414 Uiso 1.000
H H52 0.47452 0.08484 0.16364 0.0358 Uiso 1.000
H H53 0.38959 -0.02360 0.28471 0.0451 Uiso 1.000
H H54 0.05733 -0.06836 0.29030 0.0382 Uiso 1.000
H H55 -0.18938 -0.00555 0.17280 0.0415 Uiso 1.000
H H56 -0.10563 0.10071 0.05012 0.0357 Uiso 1.000

loop_
_atom_type_symbol
_atom_type_description
_atom_type_scat_dispersion_real
_atom_type_scat_dispersion_imag
_atom_type_scat_source
O O 0.0106 0.0060 'International Tables Vol C Tables 4.2.6.8 and 6.1.1.4'
N N 0.0061 0.0033 'International Tables Vol C Tables 4.2.6.8 and 6.1.1.4'
H H 0.0000 0.0000 'International Tables Vol C Tables 4.2.6.8 and 6.1.1.4'
C C 0.0033 0.0016 'International Tables Vol C Tables 4.2.6.8 and 6.1.1.4'

loop_
_geom_angle_atom_site_label_1
_geom_angle_atom_site_label_2
_geom_angle_atom_site_label_3
_geom_angle
_geom_angle_publ_flag
N1 O1 H1 100.8(14) no
O1 N1 C1 113.37(12) yes
N1 C1 C2 125.52(13) yes
N1 C1 C6 117.04(12) yes
C2 C1 C6 117.34(12) no
C1 C2 C3 112.84(11) no
C2 C3 C4 110.52(11) no
C2 C3 C31 108.87(11) no
C4 C3 C31 110.96(11) no
C4 C3 C311 108.66(11) no
C2 C3 C311 109.22(12) no
C31 C3 C311 108.57(12) no
C3 C4 C5 112.54(11) no
C4 C5 C51 114.59(11) no
C6 C5 C51 109.22(11) no
C4 C5 C6 109.00(11) no
C1 C6 C5 112.47(11) no
C5 C51 C52 122.58(13) no
C5 C51 C56 119.45(12) no
C52 C51 C56 117.88(14) no
C51 C52 C53 120.73(17) no
C52 C53 C54 120.52(17) no
C53 C54 C55 119.26(16) no
C54 C55 C56 120.39(17) no
C51 C56 C55 121.23(15) no
C1 C2 H2B 109.00 no
C1 C2 H2A 109.00 no
H2A C2 H2B 108.00 no
C3 C2 H2A 109.00 no
C3 C2 H2B 109.00 no
C3 C4 H4A 109.00 no
C5 C4 H4B 109.00 no
C3 C4 H4B 109.00 no
C5 C4 H4A 109.00 no
H4A C4 H4B 108.00 no
C51 C5 H5 108.00 no
C4 C5 H5 108.00 no
C6 C5 H5 108.00 no
C1 C6 H6A 109.00 no
C5 C6 H6B 109.00 no
C1 C6 H6B 109.00 no
C5 C6 H6A 109.00 no
H6A C6 H6B 108.00 no
C3 C31 H31C 109.00 no
C3 C31 H31A 109.00 no
C3 C31 H31B 109.00 no
H31B C31 H31C 109.00 no
H31A C31 H31B 109.00 no
H31A C31 H31C 109.00 no
C51 C52 H52 120.00 no
C53 C52 H52 120.00 no
C54 C53 H53 120.00 no
C52 C53 H53 120.00 no
C55 C54 H54 120.00 no
C53 C54 H54 120.00 no
C54 C55 H55 120.00 no
C56 C55 H55 120.00 no
C51 C56 H56 119.00 no
C55 C56 H56 119.00 no
N311 C311 C3 178.81(17) yes

loop_
_geom_bond_atom_site_label_1
_geom_bond_atom_site_label_2
_geom_bond_distance
_geom_bond_publ_flag
O1 N1 1.4139(16) yes
O1 H1 0.97(3) no
N1 C1 1.2749(18) yes
N311 C311 1.143(2) yes
C1 C6 1.4999(19) no
C1 C2 1.4975(19) no
C2 C3 1.542(2) no
C3 C4 1.5421(19) no
C3 C31 1.5351(19) no
C3 C311 1.486(2) no
C4 C5 1.5277(19) no
C5 C6 1.5408(19) no
C5 C51 1.5172(19) no
C51 C56 1.3886(19) no
C51 C52 1.384(2) no
C52 C53 1.393(2) no
C53 C54 1.377(3) no
C54 C55 1.372(3) no
C55 C56 1.385(2) no
C2 H2A 0.9700 no
C2 H2B 0.9700 no
C4 H4A 0.9700 no
C4 H4B 0.9700 no
C5 H5 0.9800 no
C6 H6A 0.9700 no
C6 H6B 0.9700 no
C31 H31A 0.9600 no
C31 H31B 0.9600 no
C31 H31C 0.9600 no
C52 H52 0.9300 no
C53 H53 0.9300 no
C54 H54 0.9300 no
C55 H55 0.9300 no
C56 H56 0.9300 no

loop_
_geom_contact_atom_site_label_1
_geom_contact_atom_site_label_2
_geom_contact_distance
_geom_contact_site_symmetry_2
_geom_contact_publ_flag
O1 N1 2.7814(17) 3_565 no
O1 H2B 2.3000 . no
O1 H1 2.62(2) 3_565 no
O1 H2A 2.7100 3_665 no
O1 H53 2.7200 4_454 no
N1 O1 2.7814(17) 3_565 no
N1 N1 2.9797(17) 3_565 no
N1 H53 2.9100 2_555 no
N1 H1 1.88(3) 3_565 no
N311 H4B 2.9000 4_454 no
C56 C56 3.348(2) 3_555 no
C1 H54 3.0200 2_555 no
C1 H1 2.98(3) 3_565 no
C4 H52 2.6800 . no
C31 H6B 3.0700 4_554 no
C52 H4B 2.7700 . no
C52 H31C 2.9300 4_455 no
C52 H4A 3.0600 . no
C53 H31A 2.9900 3_655 no
C54 H2B 2.9500 4_455 no
C54 H31A 2.9300 3_655 no
C56 H6A 3.0300 . no
C311 H5 2.6300 . no
H1 O1 2.62(2) 3_565 no
H1 N1 1.88(3) 3_565 no
H1 C1 2.98(3) 3_565 no
H1 H1 2.25(3) 3_565 no
H1 H53 2.3700 4_454 no
H2A H31B 2.4100 . no
H2A O1 2.7100 3_665 no
H2B O1 2.3000 . no
H2B H31C 2.5600 . no
H2B C54 2.9500 4_554 no
H4A C52 3.0600 . no
H4A H31A 2.5500 . no
H4B C52 2.7700 . no
H4B H6B 2.5800 . no
H4B H31B 2.5300 . no
H4B H52 2.2000 . no
H4B H56 2.5600 1_655 no
H4B N311 2.9000 4_555 no
H5 C311 2.6300 . no
H5 H31B 2.5600 1_455 no
H5 H56 2.3900 . no
H6A C56 3.0300 . no
H6B H4B 2.5800 . no
H6B H54 2.6000 2_555 no
H6B C31 3.0700 4_455 no
H31A H4A 2.5500 . no
H31A C53 2.9900 3_655 no
H31A C54 2.9300 3_655 no
H31B H2A 2.4100 . no
H31B H4B 2.5300 . no
H31B H5 2.5600 1_655 no
H31C H2B 2.5600 . no
H31C C52 2.9300 4_554 no
H52 C4 2.6800 . no
H52 H4B 2.2000 . no
H52 H55 2.5900 1_655 no
H53 N1 2.9100 2_545 no
H53 O1 2.7200 4_555 no
H53 H1 2.3700 4_555 no
H54 C1 3.0200 2_545 no
H54 H6B 2.6000 2_545 no
H55 H52 2.5900 1_455 no
H56 H4B 2.5600 1_455 no
H56 H5 2.3900 . no

loop_
_geom_hbond_atom_site_label_D
_geom_hbond_atom_site_label_H
_geom_hbond_atom_site_label_A
_geom_hbond_site_symmetry_A
_geom_hbond_distance_DH
_geom_hbond_distance_HA
_geom_hbond_distance_DA
_geom_hbond_angle_DHA
_geom_hbond_publ_flag
O1 H1 N1 3_565 0.97(3) 1.88(3) 2.7814(17) 154(2) yes
C2 H2B O1 . 0.97 2.30 2.7070(18) 104 yes

loop_
_geom_torsion_atom_site_label_1
_geom_torsion_atom_site_label_2
_geom_torsion_atom_site_label_3
_geom_torsion_atom_site_label_4
_geom_torsion
_geom_torsion_publ_flag
O1 N1 C1 C2 -0.2(2) no
O1 N1 C1 C6 176.13(11) no
N1 C1 C2 C3 -138.80(14) no
C6 C1 C2 C3 44.89(17) no
N1 C1 C6 C5 135.74(13) no
C2 C1 C6 C5 -47.64(16) no
C1 C2 C3 C4 -47.54(15) no
C1 C2 C3 C31 -169.65(12) no
C1 C2 C3 C311 71.95(15) no
C2 C3 C4 C5 56.63(14) no
C31 C3 C4 C5 177.51(11) no
C311 C3 C4 C5 -63.20(14) no
C3 C4 C5 C6 -58.77(14) no
C3 C4 C5 C51 178.53(11) no
C4 C5 C6 C1 52.56(14) no
C51 C5 C6 C1 178.44(11) no
C4 C5 C51 C52 32.02(19) no
C4 C5 C51 C56 -151.53(13) no
C6 C5 C51 C52 -90.56(16) no
C6 C5 C51 C56 85.88(15) no
C5 C51 C52 C53 175.88(14) no
C56 C51 C52 C53 -0.6(2) no
C5 C51 C56 C55 -175.43(14) no
C52 C51 C56 C55 1.2(2) no
C51 C52 C53 C54 -0.2(3) no
C52 C53 C54 C55 0.5(3) no
C53 C54 C55 C56 0.1(3) no
C54 C55 C56 C51 -0.9(3) no
